data_7706379
loop_
_publ_author_name
'Xu, Zou-Hong'
'Huang, Zi-Qing'
'Liu, Xiao-Hui'
'Zhao, Yue'
'Lu, Yi'
'Sun, Wei-Yin'

_publ_section_title
;
 Luminescent silver(i) complexes with pyrazole-tetraphenylethene ligands:
 turn-on fluorescence due to the coordination-driven rigidification and
 solvent-oriented structural transformation.
;
_journal_issue 6
_journal_name_full 'Dalton transactions (Cambridge, England : 2003)'
_journal_page_first 2183
_journal_page_last 2191
_journal_paper_doi 10.1039/d0dt04100a
_journal_volume 50
_journal_year 2021
_chemical_formula_sum 'C114 H84 Ag3 F12 N24 O0 P2'
_chemical_formula_weight 2403.60
_space_group_crystal_system cubic
_space_group_IT_number 214
_space_group_name_Hall 'I 4bd 2c 3'
_space_group_name_H-M_alt 'I 41 3 2'
_atom_sites_solution_hydrogens geom
_audit_creation_method SHELXL-2018/3
_audit_update_record
;
2020-12-01 deposited with the CCDC.	2021-01-11 downloaded from the CCDC.
;
_cell_angle_alpha 90
_cell_angle_beta 90
_cell_angle_gamma 90
_cell_formula_units_Z 8
_cell_length_a 28.6728(6)
_cell_length_b 28.6728(6)
_cell_length_c 28.6728(6)
_cell_measurement_reflns_used 9652
_cell_measurement_temperature 193(2)
_cell_measurement_theta_max 48.45
_cell_measurement_theta_min 3.28
_cell_volume 23572.8(9)
_computing_structure_refinement 'SHELXL-2018/3 (Sheldrick, 2018)'
_computing_structure_solution 'SHELXT 2014/5 (Sheldrick, 2014)'
_diffrn_ambient_temperature 193(2)
_diffrn_measured_fraction_theta_full 0.996
_diffrn_measured_fraction_theta_max 0.996
_diffrn_measurement_device_type 'Bruker APEX-II CCD'
_diffrn_measurement_method '\f and \w scans'
_diffrn_radiation_type GaK\a
_diffrn_radiation_wavelength 1.34139
_diffrn_reflns_av_R_equivalents 0.0517
_diffrn_reflns_av_unetI/netI 0.0196
_diffrn_reflns_Laue_measured_fraction_full 0.996
_diffrn_reflns_Laue_measured_fraction_max 0.996
_diffrn_reflns_limit_h_max 34
_diffrn_reflns_limit_h_min -32
_diffrn_reflns_limit_k_max 32
_diffrn_reflns_limit_k_min -34
_diffrn_reflns_limit_l_max 34
_diffrn_reflns_limit_l_min -34
_diffrn_reflns_number 85814
_diffrn_reflns_point_group_measured_fraction_full 0.997
_diffrn_reflns_point_group_measured_fraction_max 0.997
_diffrn_reflns_theta_full 53.594
_diffrn_reflns_theta_max 53.927
_diffrn_reflns_theta_min 1.896
_exptl_absorpt_coefficient_mu 3.272
_exptl_crystal_colour colourless
_exptl_crystal_density_diffrn 1.355
_exptl_crystal_description block
_exptl_crystal_F_000 9720
_exptl_crystal_size_max 0.120
_exptl_crystal_size_mid 0.110
_exptl_crystal_size_min 0.080
_refine_diff_density_max 0.489
_refine_diff_density_min -0.787
_refine_diff_density_rms 0.102
_refine_ls_abs_structure_details
;
 Refined as an inversion twin.
;
_refine_ls_abs_structure_Flack 0.04(2)
_refine_ls_extinction_coef 0.00032(4)
_refine_ls_extinction_expression Fc^*^=kFc[1+0.001xFc^2^\l^3^/sin(2\q)]^-1/4^
_refine_ls_extinction_method 'SHELXL-2018/3 (Sheldrick 2018)'
_refine_ls_goodness_of_fit_ref 1.148
_refine_ls_hydrogen_treatment constr
_refine_ls_matrix_type full
_refine_ls_number_parameters 237
_refine_ls_number_reflns 3619
_refine_ls_number_restraints 78
_refine_ls_restrained_S_all 1.326
_refine_ls_R_factor_all 0.0633
_refine_ls_R_factor_gt 0.0570
_refine_ls_shift/su_max 0.000
_refine_ls_shift/su_mean 0.000
_refine_ls_structure_factor_coef Fsqd
_refine_ls_weighting_details 'w=1/[\s^2^(Fo^2^)+(0.1017P)^2^+11.8277P] where P=(Fo^2^+2Fc^2^)/3'
_refine_ls_weighting_scheme calc
_refine_ls_wR_factor_gt 0.1528
_refine_ls_wR_factor_ref 0.1597
_reflns_Friedel_coverage 0.735
_reflns_Friedel_fraction_full 0.999
_reflns_Friedel_fraction_max 0.998
_reflns_number_gt 3206
_reflns_number_total 3619
_reflns_threshold_expression 'I > 2\s(I)'
_cod_data_source_file d0dt04100a2.cif
_cod_data_source_block 4
_cod_depositor_comments 'Adding full bibliography for 7706376--7706381.cif.'
_cod_original_cell_volume 23572.8(15)
_cod_database_code 7706379
_shelx_shelxl_version_number 2018/3
_shelx_space_group_comment
;
The symmetry employed for this shelxl refinement is uniquely defined
by the following loop, which should always be used as a source of
symmetry information in preference to the above space-group names.
They are only intended as comments.
;
_shelx_estimated_absorpt_t_min 0.695
_shelx_estimated_absorpt_t_max 0.780

loop_
_space_group_symop_operation_xyz
'x, y, z'
'-x+1/2, -y, z+1/2'
'-x, y+1/2, -z+1/2'
'x+1/2, -y+1/2, -z'
'z, x, y'
'z+1/2, -x+1/2, -y'
'-z+1/2, -x, y+1/2'
'-z, x+1/2, -y+1/2'
'y, z, x'
'-y, z+1/2, -x+1/2'
'y+1/2, -z+1/2, -x'
'-y+1/2, -z, x+1/2'
'y+3/4, x+1/4, -z+1/4'
'-y+3/4, -x+3/4, -z+3/4'
'y+1/4, -x+1/4, z+3/4'
'-y+1/4, x+3/4, z+1/4'
'x+3/4, z+1/4, -y+1/4'
'-x+1/4, z+3/4, y+1/4'
'-x+3/4, -z+3/4, -y+3/4'
'x+1/4, -z+1/4, y+3/4'
'z+3/4, y+1/4, -x+1/4'
'z+1/4, -y+1/4, x+3/4'
'-z+1/4, y+3/4, x+1/4'
'-z+3/4, -y+3/4, -x+3/4'
'x+1/2, y+1/2, z+1/2'
'-x+1, -y+1/2, z+1'
'-x+1/2, y+1, -z+1'
'x+1, -y+1, -z+1/2'
'z+1/2, x+1/2, y+1/2'
'z+1, -x+1, -y+1/2'
'-z+1, -x+1/2, y+1'
'-z+1/2, x+1, -y+1'
'y+1/2, z+1/2, x+1/2'
'-y+1/2, z+1, -x+1'
'y+1, -z+1, -x+1/2'
'-y+1, -z+1/2, x+1'
'y+5/4, x+3/4, -z+3/4'
'-y+5/4, -x+5/4, -z+5/4'
'y+3/4, -x+3/4, z+5/4'
'-y+3/4, x+5/4, z+3/4'
'x+5/4, z+3/4, -y+3/4'
'-x+3/4, z+5/4, y+3/4'
'-x+5/4, -z+5/4, -y+5/4'
'x+3/4, -z+3/4, y+5/4'
'z+5/4, y+3/4, -x+3/4'
'z+3/4, -y+3/4, x+5/4'
'-z+3/4, y+5/4, x+3/4'
'-z+5/4, -y+5/4, -x+5/4'

loop_
_atom_site_label
_atom_site_type_symbol
_atom_site_fract_x
_atom_site_fract_y
_atom_site_fract_z
_atom_site_U_iso_or_equiv
_atom_site_adp_type
_atom_site_occupancy
_atom_site_site_symmetry_order
_atom_site_calc_flag
_atom_site_refinement_flags_posn
_atom_site_refinement_flags_adp
_atom_site_refinement_flags_occupancy
_atom_site_disorder_assembly
_atom_site_disorder_group
Ag1 Ag -0.05477(2) 0.625000 0.69523(2) 0.0793(3) Uani 1 2 d S T P . .
P1 P 0.17759(8) 0.67759(8) 0.82241(8) 0.0924(10) Uani 1 3 d S TU P . .
C5 C 0.0266(3) 0.6934(2) 0.6644(3) 0.0701(16) Uani 1 1 d . . . . .
H5 H -0.005389 0.701987 0.663977 0.084 Uiso 1 1 calc R U . . .
N2 N 0.0238(2) 0.68693(18) 0.7488(2) 0.0706(14) Uani 1 1 d . . . . .
N1 N -0.0238(2) 0.6809(2) 0.7485(2) 0.0801(16) Uani 1 1 d . . . . .
C8 C 0.1194(2) 0.6690(2) 0.6654(2) 0.0675(15) Uani 1 1 d . . . . .
H8 H 0.151438 0.660572 0.666177 0.081 Uiso 1 1 calc R U . . .
C7 C 0.0981(2) 0.6765(2) 0.6226(2) 0.0611(14) Uani 1 1 d . . . . .
N4 N 0.2099(3) 0.6323(3) 0.3469(2) 0.098(2) Uani 1 1 d . U . . .
C13 C 0.1346(3) 0.6583(3) 0.4718(2) 0.0736(17) Uani 1 1 d . . . . .
H13 H 0.112385 0.636409 0.483073 0.088 Uiso 1 1 calc R U . . .
C4 C 0.0492(2) 0.68493(19) 0.7064(2) 0.0636(15) Uani 1 1 d . . . . .
C12 C 0.1458(3) 0.6968(2) 0.4984(2) 0.0688(15) Uani 1 1 d . . . . .
C2 C 0.0017(4) 0.6881(3) 0.8227(3) 0.092(2) Uani 1 1 d . . . . .
H2 H 0.001415 0.690204 0.855713 0.110 Uiso 1 1 calc R U . . .
C17 C 0.1788(3) 0.7291(3) 0.4800(3) 0.087(2) Uani 1 1 d . . . . .
H17 H 0.186926 0.756170 0.497235 0.104 Uiso 1 1 calc R U . . .
C6 C 0.0513(2) 0.6892(2) 0.6233(2) 0.0681(14) Uani 1 1 d . . . . .
H6 H 0.035834 0.695183 0.594566 0.082 Uiso 1 1 calc R U . . .
C10 C 0.125000 0.6716(2) 0.5784(2) 0.067(2) Uani 1 2 d S T P . .
C14 C 0.1556(3) 0.6514(3) 0.4285(2) 0.0800(19) Uani 1 1 d . . . . .
H14 H 0.147451 0.624858 0.410461 0.096 Uiso 1 1 calc R U . . .
C3 C 0.0397(3) 0.6904(3) 0.7930(3) 0.088(2) Uani 1 1 d . . . . .
H3 H 0.071352 0.693744 0.802150 0.105 Uiso 1 1 calc R U . . .
C11 C 0.125000 0.7054(2) 0.5446(2) 0.067(2) Uani 1 2 d S T P . .
N3 N 0.2082(4) 0.6745(3) 0.3667(3) 0.111(2) Uani 1 1 d . U . . .
C16 C 0.1987(4) 0.7210(3) 0.4377(3) 0.100(3) Uani 1 1 d . . . . .
H16 H 0.220814 0.742597 0.425740 0.120 Uiso 1 1 calc R U . . .
C15 C 0.1873(3) 0.6819(3) 0.4119(3) 0.086(2) Uani 1 1 d . . . . .
C20 C 0.2292(5) 0.6395(4) 0.3062(4) 0.119(3) Uani 1 1 d . U . . .
H20 H 0.234030 0.615728 0.283628 0.143 Uiso 1 1 calc R U . . .
C9 C 0.0953(3) 0.6736(2) 0.7074(2) 0.0702(16) Uani 1 1 d . . . . .
H9 H 0.110771 0.668785 0.736273 0.084 Uiso 1 1 calc R U . . .
C1 C -0.0342(3) 0.6821(3) 0.7940(3) 0.089(2) Uani 1 1 d . . . . .
H1 H -0.065220 0.678930 0.805059 0.107 Uiso 1 1 calc R U . . .
F1 F 0.1842(4) 0.6470(4) 0.7819(3) 0.184(3) Uani 1 1 d . U . . .
C19 C 0.2411(5) 0.6838(5) 0.2998(4) 0.135(3) Uani 1 1 d . U . . .
H19 H 0.257413 0.696620 0.273979 0.161 Uiso 1 1 calc R U . . .
C18 C 0.2254(5) 0.7067(5) 0.3377(4) 0.136(3) Uani 1 1 d . U . . .
H18 H 0.226355 0.739398 0.342812 0.164 Uiso 1 1 calc R U . . .
F2 F 0.1375(5) 0.6826(5) 0.8587(5) 0.235(4) Uani 1 1 d . U . . .

loop_
_atom_site_aniso_label
_atom_site_aniso_U_11
_atom_site_aniso_U_22
_atom_site_aniso_U_33
_atom_site_aniso_U_23
_atom_site_aniso_U_13
_atom_site_aniso_U_12
Ag1 0.0908(4) 0.0561(4) 0.0908(4) -0.0016(2) 0.0009(4) 0.0016(2)
P1 0.0924(10) 0.0924(10) 0.0924(10) 0.0124(10) 0.0124(10) -0.0124(10)
C5 0.072(4) 0.053(3) 0.085(4) 0.007(3) 0.004(3) 0.002(3)
N2 0.084(4) 0.055(3) 0.073(3) -0.001(2) 0.017(3) -0.005(2)
N1 0.085(4) 0.067(3) 0.088(4) -0.004(3) 0.017(3) -0.001(3)
C8 0.067(4) 0.072(4) 0.064(3) 0.003(3) 0.002(3) 0.004(3)
C7 0.071(4) 0.054(3) 0.058(3) 0.001(3) 0.003(3) 0.000(3)
N4 0.135(5) 0.098(4) 0.062(3) 0.009(3) 0.026(3) 0.003(4)
C13 0.082(5) 0.086(4) 0.053(3) 0.003(3) 0.004(3) -0.008(3)
C4 0.081(4) 0.046(3) 0.063(3) 0.003(2) 0.008(3) -0.007(3)
C12 0.082(4) 0.060(3) 0.064(3) 0.007(3) 0.004(3) 0.005(3)
C2 0.119(7) 0.073(5) 0.083(5) -0.010(4) 0.027(5) -0.012(4)
C17 0.101(5) 0.075(4) 0.084(5) 0.005(3) 0.014(4) -0.013(4)
C6 0.080(4) 0.056(3) 0.068(3) 0.010(3) 0.002(3) -0.001(3)
C10 0.085(6) 0.058(3) 0.058(3) 0.005(4) 0.001(3) 0.001(3)
C14 0.095(5) 0.081(5) 0.064(4) -0.001(3) 0.002(3) -0.002(4)
C3 0.102(6) 0.088(5) 0.072(4) -0.003(4) 0.010(4) -0.003(4)
C11 0.085(6) 0.058(3) 0.058(3) 0.001(4) -0.003(3) -0.003(3)
N3 0.157(6) 0.094(4) 0.082(4) 0.015(3) 0.044(4) 0.007(4)
C16 0.117(7) 0.076(5) 0.106(6) 0.012(4) 0.034(5) -0.016(4)
C15 0.103(6) 0.086(5) 0.071(4) 0.014(4) 0.020(4) 0.010(4)
C20 0.163(6) 0.111(5) 0.084(4) 0.016(4) 0.045(4) 0.013(5)
C9 0.079(4) 0.070(4) 0.062(3) 0.007(3) 0.004(3) 0.004(3)
C1 0.100(6) 0.075(4) 0.091(5) -0.015(4) 0.024(5) -0.001(4)
F1 0.190(7) 0.223(7) 0.139(5) -0.015(6) 0.000(5) 0.043(6)
C19 0.187(7) 0.125(6) 0.092(5) 0.017(5) 0.052(5) 0.012(5)
C18 0.194(7) 0.120(6) 0.095(5) 0.019(4) 0.060(5) 0.008(5)
F2 0.223(8) 0.290(8) 0.194(7) -0.017(8) 0.012(7) 0.013(8)

loop_
_atom_type_symbol
_atom_type_description
_atom_type_scat_dispersion_real
_atom_type_scat_dispersion_imag
_atom_type_scat_source
C C 0.0137 0.0067 'International Tables Vol C Tables 4.2.6.8 and 6.1.1.4'
H H 0.0000 0.0000 'International Tables Vol C Tables 4.2.6.8 and 6.1.1.4'
Ag Ag 0.0782 3.3823 'International Tables Vol C Tables 4.2.6.8 and 6.1.1.4'
F F 0.0583 0.0400 'International Tables Vol C Tables 4.2.6.8 and 6.1.1.4'
N N 0.0241 0.0134 'International Tables Vol C Tables 4.2.6.8 and 6.1.1.4'
O O 0.0389 0.0241 'International Tables Vol C Tables 4.2.6.8 and 6.1.1.4'
P P 0.2543 0.3332 'International Tables Vol C Tables 4.2.6.8 and 6.1.1.4'

loop_
_geom_angle_atom_site_label_1
_geom_angle_atom_site_label_2
_geom_angle_atom_site_label_3
_geom_angle
_geom_angle_site_symmetry_1
_geom_angle_site_symmetry_3
_geom_angle_publ_flag
N1 Ag1 N1 88.6(3) 22_465 . ?
N1 Ag1 N4 138.8(3) 22_465 12_565 ?
N1 Ag1 N4 90.4(2) . 12_565 ?
N1 Ag1 N4 90.4(2) 22_465 17_456 ?
N1 Ag1 N4 138.8(3) . 17_456 ?
N4 Ag1 N4 116.0(4) 12_565 17_456 ?
F1 P1 F1 116.6(3) . 8_656 ?
F1 P1 F1 116.6(3) . 11_466 ?
F1 P1 F1 116.6(3) 8_656 11_466 ?
F1 P1 F2 132.8(8) . . ?
F1 P1 F2 100.0(8) 8_656 . ?
F1 P1 F2 64.7(7) 11_466 . ?
F1 P1 F2 64.7(7) . 8_656 ?
F1 P1 F2 132.8(8) 8_656 8_656 ?
F1 P1 F2 100.0(8) 11_466 8_656 ?
F2 P1 F2 68.7(9) . 8_656 ?
F1 P1 F2 100.0(8) . 11_466 ?
F1 P1 F2 64.7(7) 8_656 11_466 ?
F1 P1 F2 132.8(8) 11_466 11_466 ?
F2 P1 F2 68.7(9) . 11_466 ?
F2 P1 F2 68.7(9) 8_656 11_466 ?
C6 C5 C4 119.1(7) . . ?
C6 C5 H5 120.5 . . ?
C4 C5 H5 120.5 . . ?
C3 N2 N1 110.6(6) . . ?
C3 N2 C4 129.4(7) . . ?
N1 N2 C4 119.8(6) . . ?
C1 N1 N2 102.1(7) . . ?
C1 N1 Ag1 124.0(5) . . ?
N2 N1 Ag1 117.3(4) . . ?
C7 C8 C9 122.0(6) . . ?
C7 C8 H8 119.0 . . ?
C9 C8 H8 119.0 . . ?
C6 C7 C8 116.9(6) . . ?
C6 C7 C10 122.5(6) . . ?
C8 C7 C10 120.6(5) . . ?
C20 N4 N3 104.6(8) . . ?
C20 N4 Ag1 121.3(7) . 6_456 ?
N3 N4 Ag1 133.5(5) . 6_456 ?
C12 C13 C14 120.3(7) . . ?
C12 C13 H13 119.9 . . ?
C14 C13 H13 119.9 . . ?
C9 C4 C5 120.9(6) . . ?
C9 C4 N2 119.3(6) . . ?
C5 C4 N2 119.8(6) . . ?
C13 C12 C17 118.0(6) . . ?
C13 C12 C11 122.4(6) . . ?
C17 C12 C11 119.6(6) . . ?
C1 C2 C3 103.6(8) . . ?
C1 C2 H2 128.2 . . ?
C3 C2 H2 128.2 . . ?
C16 C17 C12 119.9(8) . . ?
C16 C17 H17 120.0 . . ?
C12 C17 H17 120.0 . . ?
C7 C6 C5 122.0(6) . . ?
C7 C6 H6 119.0 . . ?
C5 C6 H6 119.0 . . ?
C11 C10 C7 122.3(4) . 43_455 ?
C11 C10 C7 122.3(4) . . ?
C7 C10 C7 115.5(7) 43_455 . ?
C15 C14 C13 121.0(7) . . ?
C15 C14 H14 119.5 . . ?
C13 C14 H14 119.5 . . ?
N2 C3 C2 107.9(9) . . ?
N2 C3 H3 126.0 . . ?
C2 C3 H3 126.0 . . ?
C10 C11 C12 121.1(4) . 43_455 ?
C10 C11 C12 121.1(4) . . ?
C12 C11 C12 117.8(8) 43_455 . ?
N4 N3 C18 110.2(8) . . ?
N4 N3 C15 122.0(7) . . ?
C18 N3 C15 127.7(9) . . ?
C17 C16 C15 121.0(8) . . ?
C17 C16 H16 119.5 . . ?
C15 C16 H16 119.5 . . ?
C14 C15 C16 119.8(7) . . ?
C14 C15 N3 120.1(8) . . ?
C16 C15 N3 120.1(8) . . ?
N4 C20 C19 112.5(10) . . ?
N4 C20 H20 123.7 . . ?
C19 C20 H20 123.7 . . ?
C4 C9 C8 119.1(6) . . ?
C4 C9 H9 120.5 . . ?
C8 C9 H9 120.5 . . ?
C2 C1 N1 115.8(8) . . ?
C2 C1 H1 122.1 . . ?
N1 C1 H1 122.1 . . ?
P1 F1 F2 60.3(6) . 8_656 ?
C18 C19 C20 105.6(10) . . ?
C18 C19 H19 127.2 . . ?
C20 C19 H19 127.2 . . ?
C19 C18 N3 106.8(12) . . ?
C19 C18 H18 126.6 . . ?
N3 C18 H18 126.6 . . ?
P1 F2 F1 55.0(6) . 11_466 ?

loop_
_geom_bond_atom_site_label_1
_geom_bond_atom_site_label_2
_geom_bond_distance
_geom_bond_site_symmetry_2
_geom_bond_publ_flag
Ag1 N1 2.385(6) 22_465 ?
Ag1 N1 2.385(6) . ?
Ag1 N4 2.402(8) 12_565 ?
Ag1 N4 2.402(8) 17_456 ?
P1 F1 1.468(10) . ?
P1 F1 1.468(10) 8_656 ?
P1 F1 1.468(10) 11_466 ?
P1 F2 1.557(12) . ?
P1 F2 1.557(12) 8_656 ?
P1 F2 1.557(12) 11_466 ?
C5 C6 1.380(10) . ?
C5 C4 1.388(10) . ?
C5 H5 0.9500 . ?
N2 C3 1.350(10) . ?
N2 N1 1.376(9) . ?
N2 C4 1.421(8) . ?
N1 C1 1.338(11) . ?
C8 C7 1.389(10) . ?
C8 C9 1.394(9) . ?
C8 H8 0.9500 . ?
C7 C6 1.391(9) . ?
C7 C10 1.489(8) . ?
N4 C20 1.308(11) . ?
N4 N3 1.338(11) . ?
C13 C12 1.379(10) . ?
C13 C14 1.395(10) . ?
C13 H13 0.9500 . ?
C4 C9 1.361(10) . ?
C12 C17 1.426(10) . ?
C12 C11 1.473(8) . ?
C2 C1 1.329(14) . ?
C2 C3 1.381(12) . ?
C2 H2 0.9500 . ?
C17 C16 1.359(12) . ?
C17 H17 0.9500 . ?
C6 H6 0.9500 . ?
C10 C11 1.372(14) . ?
C14 C15 1.348(11) . ?
C14 H14 0.9500 . ?
C3 H3 0.9500 . ?
N3 C18 1.337(13) . ?
N3 C15 1.443(10) . ?
C16 C15 1.384(12) . ?
C16 H16 0.9500 . ?
C20 C19 1.327(17) . ?
C20 H20 0.9500 . ?
C9 H9 0.9500 . ?
C1 H1 0.9500 . ?
F1 F2 1.620(16) 8_656 ?
C19 C18 1.347(17) . ?
C19 H19 0.9500 . ?
C18 H18 0.9500 . ?
